data_7708084
loop_
_publ_author_name
'Takahashi, Kiyonori'
'Miyazaki, Yuji'
'Noro, Shin-ichiro'
'Nakano, Motohiro'
'Nakamura, Takayoshi'
'Akutagawa, Tomoyuki'

_publ_section_title
;
 Dipole Fluctuation and Structural Phase Transition in Hydrogen-Bonding
 Molecular Assemblies of Mononuclear CuII Complexes with Polar
 Fluorobenzoate Ligands
;
_journal_name_full 'Dalton Transactions'
_journal_paper_doi 10.1039/D1DT02118D
_journal_year 2021
_chemical_absolute_configuration 'CHOOSE rm ad rmad syn or unk'
_chemical_formula_moiety 'C24 H20 Cu F2 N2 O5'
_chemical_formula_sum 'C24 H20 Cu F2 N2 O5'
_chemical_formula_weight 517.98
_space_group_crystal_system monoclinic
_space_group_IT_number 9
_space_group_name_Hall 'C -2yc'
_space_group_name_H-M_alt 'C 1 c 1'
_atom_sites_solution_hydrogens geom
_atom_sites_solution_primary direct
_atom_sites_solution_secondary difmap
_audit_update_record
;
2019-11-28 deposited with the CCDC.	2021-08-18 downloaded from the CCDC.
;
_cell_angle_alpha 90.0000
_cell_angle_beta 97.3809(12)
_cell_angle_gamma 90.0000
_cell_formula_units_Z 12
_cell_length_a 6.09453(12)
_cell_length_b 46.2050(10)
_cell_length_c 23.6195(5)
_cell_measurement_reflns_used 8473
_cell_measurement_temperature 100
_cell_measurement_theta_max 68.25
_cell_measurement_theta_min 3.77
_cell_volume 6596.1(2)
_computing_cell_refinement 'RAPID AUTO'
_computing_data_collection 'RAPID AUTO (Rigaku, ????)'
_computing_data_reduction 'RAPID AUTO'
_computing_molecular_graphics 'CrystalStructure 4.3'
_computing_publication_material 'CrystalStructure 4.3 (Rigaku, 2018)'
_computing_structure_refinement 'SHELXL Version 2018/3 (Sheldrick, 2008)'
_computing_structure_solution 'SIR2004 (Burla, et al., 2005)'
_diffrn_ambient_temperature 100
_diffrn_detector_area_resol_mean 10.000
_diffrn_measured_fraction_theta_full 0.983
_diffrn_measured_fraction_theta_max 0.981
_diffrn_measurement_device_type 'Rigaku R-AXIS RAPID'
_diffrn_measurement_method \w
_diffrn_radiation_type 'Cu K\a'
_diffrn_radiation_wavelength 1.54187
_diffrn_reflns_av_R_equivalents 0.0820
_diffrn_reflns_av_unetI/netI 0.0965
_diffrn_reflns_Laue_measured_fraction_full 0.983
_diffrn_reflns_Laue_measured_fraction_max 0.981
_diffrn_reflns_limit_h_max 7
_diffrn_reflns_limit_h_min -7
_diffrn_reflns_limit_k_max 55
_diffrn_reflns_limit_k_min -55
_diffrn_reflns_limit_l_max 24
_diffrn_reflns_limit_l_min -28
_diffrn_reflns_number 29975
_diffrn_reflns_point_group_measured_fraction_full 0.892
_diffrn_reflns_point_group_measured_fraction_max 0.888
_diffrn_reflns_theta_full 67.687
_diffrn_reflns_theta_max 68.235
_diffrn_reflns_theta_min 3.774
_diffrn_standards_number 0
_exptl_absorpt_coefficient_mu 1.912
_exptl_absorpt_correction_T_max 0.826
_exptl_absorpt_correction_T_min 0.826
_exptl_absorpt_correction_type none
_exptl_crystal_colour blue
_exptl_crystal_density_diffrn 1.565
_exptl_crystal_density_method 'not measured'
_exptl_crystal_description block
_exptl_crystal_F_000 3180.00
_exptl_crystal_size_max 0.100
_exptl_crystal_size_mid 0.100
_exptl_crystal_size_min 0.100
_refine_diff_density_max 0.32
_refine_diff_density_min -0.62
_refine_ls_abs_structure_details
;
 Flack x determined using 2781 quotients [(I+)-(I-)]/[(I+)+(I-)]
 (Parsons, Flack and Wagner, Acta Cryst. B69 (2013) 249-259).
;
_refine_ls_abs_structure_Flack -0.01(3)
_refine_ls_extinction_method none
_refine_ls_goodness_of_fit_ref 0.977
_refine_ls_hydrogen_treatment mixed
_refine_ls_number_parameters 937
_refine_ls_number_reflns 10741
_refine_ls_number_restraints 11
_refine_ls_R_factor_all 0.0636
_refine_ls_R_factor_gt 0.0500
_refine_ls_shift/su_max 0.001
_refine_ls_structure_factor_coef Fsqd
_refine_ls_weighting_details 'w = 1/[\s^2^(Fo^2^)+(0.0557P)^2^] where P=(Fo^2^+2Fc^2^)/3'
_refine_ls_weighting_scheme calc
_refine_ls_wR_factor_gt 0.1191
_refine_ls_wR_factor_ref 0.1286
_reflns_Friedel_coverage 0.805
_reflns_Friedel_fraction_full 0.800
_reflns_Friedel_fraction_max 0.794
_reflns_number_gt 8146
_reflns_number_total 10741
_reflns_threshold_expression F^2^>2.0\s(F^2^)
_cod_data_source_file d1dt02118d2.cif
_cod_data_source_block crystal2_100K
_cod_database_code 7708084

loop_
_space_group_symop_id
_space_group_symop_operation_xyz
1 +X,+Y,+Z
2 +X,-Y,1/2+Z
3 1/2+X,1/2+Y,+Z
4 1/2+X,1/2-Y,1/2+Z

loop_
_atom_site_label
_atom_site_type_symbol
_atom_site_fract_x
_atom_site_fract_y
_atom_site_fract_z
_atom_site_U_iso_or_equiv
_atom_site_adp_type
_atom_site_occupancy
_atom_site_site_symmetry_order
_atom_site_calc_flag
_atom_site_refinement_flags_posn
_atom_site_refinement_flags_adp
_atom_site_refinement_flags_occupancy
_atom_site_disorder_assembly
_atom_site_disorder_group
Cu1 Cu 0.29382(13) 0.37390(2) 0.41977(4) 0.0184(2) Uani 1 1 d . . . . .
Cu2 Cu -0.04160(12) 0.62389(2) 0.24915(4) 0.0183(2) Uani 1 1 d . . . . .
Cu3 Cu -0.37386(14) 0.62500(2) 0.58444(5) 0.0191(2) Uani 1 1 d . . . . .
F1 F 0.7679(6) 0.22521(7) 0.51802(19) 0.0402(10) Uani 1 1 d . . . . .
F2 F 0.5860(6) 0.52476(7) 0.31498(17) 0.0346(9) Uani 1 1 d . . . . .
F3 F 0.3543(6) 0.77484(7) 0.35409(18) 0.0361(9) Uani 1 1 d . . . . .
F4 F 0.3333(7) 0.47515(7) 0.1509(2) 0.0438(11) Uani 1 1 d . . . . .
F5 F 0.1028(7) 0.77654(8) 0.6490(2) 0.0688(14) Uani 1 1 d . . . . .
F6 F 0.0388(8) 0.47343(8) 0.5196(2) 0.0706(15) Uani 1 1 d . . . . .
O1 O 0.3115(6) 0.33618(8) 0.45621(18) 0.0222(9) Uani 1 1 d . . . . .
O2 O 0.6705(6) 0.32867(8) 0.44559(19) 0.0262(10) Uani 1 1 d . . . . .
O3 O 0.2527(6) 0.41117(8) 0.38200(18) 0.0225(9) Uani 1 1 d . . . . .
O4 O 0.6167(7) 0.42160(8) 0.38911(19) 0.0272(10) Uani 1 1 d . . . . .
O5 O -0.0770(7) 0.37509(9) 0.4205(2) 0.0253(10) Uani 1 1 d D . . . .
H5W H -0.154(9) 0.3892(9) 0.409(3) 0.038 Uiso 1 1 d D U . . .
H5T H -0.163(9) 0.3615(9) 0.424(3) 0.038 Uiso 1 1 d D U . . .
O6 O -0.0449(6) 0.66110(8) 0.28652(17) 0.0209(9) Uani 1 1 d . . . . .
O7 O 0.3109(6) 0.67180(8) 0.27991(19) 0.0269(10) Uani 1 1 d . . . . .
O8 O -0.0594(7) 0.58613(8) 0.21248(18) 0.0237(9) Uani 1 1 d . . . . .
O9 O 0.3098(7) 0.57869(8) 0.22371(19) 0.0265(10) Uani 1 1 d . . . . .
O10 O -0.4136(7) 0.62515(9) 0.2490(2) 0.0247(10) Uani 1 1 d D . . . .
H10W H -0.495(9) 0.6110(9) 0.240(3) 0.037 Uiso 1 1 d D U . . .
H10T H -0.488(9) 0.6395(9) 0.255(3) 0.037 Uiso 1 1 d D U . . .
O11 O -0.3522(6) 0.66260(8) 0.62196(18) 0.0231(9) Uani 1 1 d . . . . .
O12 O -0.0099(7) 0.67132(9) 0.6002(2) 0.0334(12) Uani 1 1 d . . . . .
O13 O -0.3896(7) 0.58738(8) 0.54659(18) 0.0246(10) Uani 1 1 d . . . . .
O14 O -0.0248(7) 0.57885(9) 0.56884(19) 0.0319(11) Uani 1 1 d . . . . .
O15 O -0.7417(7) 0.62504(10) 0.5847(2) 0.0291(11) Uani 1 1 d D . . . .
H15W H -0.823(9) 0.6106(9) 0.577(3) 0.044 Uiso 1 1 d D U . . .
H15T H -0.826(9) 0.6392(9) 0.586(3) 0.044 Uiso 1 1 d D U . . .
N1 N 0.2780(8) 0.35348(10) 0.3432(2) 0.0221(11) Uani 1 1 d . . . . .
N2 N 0.3917(8) 0.39396(10) 0.4949(2) 0.0199(11) Uani 1 1 d . . . . .
N3 N -0.0205(8) 0.64397(10) 0.1738(2) 0.0230(11) Uani 1 1 d . . . . .
N4 N 0.0202(7) 0.60353(10) 0.3256(2) 0.0201(11) Uani 1 1 d . . . . .
N5 N -0.3796(8) 0.64473(10) 0.5080(2) 0.0221(11) Uani 1 1 d . . . . .
N6 N -0.3020(8) 0.60521(10) 0.6607(2) 0.0212(11) Uani 1 1 d . . . . .
C1 C 0.4848(9) 0.32032(12) 0.4558(3) 0.0194(13) Uani 1 1 d . . . . .
C2 C 0.4508(10) 0.28854(12) 0.4682(2) 0.0207(13) Uani 1 1 d . . . . .
C3 C 0.6323(11) 0.27118(12) 0.4871(3) 0.0266(14) Uani 1 1 d . . . . .
H3 H 0.777500 0.279025 0.493078 0.032 Uiso 1 1 calc R U . . .
C4 C 0.5954(10) 0.24235(14) 0.4971(3) 0.0292(15) Uani 1 1 d . . . . .
C5 C 0.3881(11) 0.22980(13) 0.4871(3) 0.0340(17) Uani 1 1 d . . . . .
H5 H 0.367826 0.209792 0.494204 0.041 Uiso 1 1 calc R U . . .
C6 C 0.2121(10) 0.24712(13) 0.4668(3) 0.0349(16) Uani 1 1 d . . . . .
H6 H 0.068876 0.238862 0.458373 0.042 Uiso 1 1 calc R U . . .
C7 C 0.2414(10) 0.27677(12) 0.4583(3) 0.0300(15) Uani 1 1 d . . . . .
H7 H 0.117820 0.288716 0.445717 0.036 Uiso 1 1 calc R U . . .
C8 C 0.4172(10) 0.42844(13) 0.3802(3) 0.0218(13) Uani 1 1 d . . . . .
C9 C 0.3504(9) 0.45943(12) 0.3660(3) 0.0209(13) Uani 1 1 d . . . . .
C10 C 0.5020(10) 0.47795(12) 0.3459(3) 0.0244(14) Uani 1 1 d . . . . .
H10 H 0.644734 0.471324 0.339802 0.029 Uiso 1 1 calc R U . . .
C11 C 0.4391(11) 0.50620(13) 0.3350(3) 0.0309(16) Uani 1 1 d . . . . .
C12 C 0.2361(10) 0.51722(13) 0.3442(3) 0.0301(16) Uani 1 1 d . . . . .
H12 H 0.199120 0.536928 0.336480 0.036 Uiso 1 1 calc R U . . .
C13 C 0.0884(10) 0.49846(13) 0.3651(3) 0.0319(15) Uani 1 1 d . . . . .
H13 H -0.052135 0.505368 0.372300 0.038 Uiso 1 1 calc R U . . .
C14 C 0.1441(10) 0.46967(12) 0.3755(3) 0.0281(15) Uani 1 1 d . . . . .
H14 H 0.040643 0.456895 0.389120 0.034 Uiso 1 1 calc R U . . .
C15 C 0.4335(10) 0.35834(12) 0.3081(3) 0.0252(14) Uani 1 1 d . . . . .
H15A H 0.555898 0.370432 0.320958 0.030 Uiso 1 1 calc R U . . .
C16 C 0.4193(11) 0.34617(13) 0.2541(3) 0.0300(16) Uani 1 1 d . . . . .
H16 H 0.529427 0.349882 0.229984 0.036 Uiso 1 1 calc R U . . .
C17 C 0.2394(11) 0.32839(13) 0.2361(3) 0.0304(16) Uani 1 1 d . . . . .
H17 H 0.224768 0.319979 0.199147 0.037 Uiso 1 1 calc R U . . .
C18 C 0.0822(10) 0.32294(12) 0.2719(3) 0.0297(15) Uani 1 1 d . . . . .
H18 H -0.040588 0.310707 0.260234 0.036 Uiso 1 1 calc R U . . .
C19 C 0.1083(10) 0.33581(12) 0.3255(3) 0.0260(14) Uani 1 1 d . . . . .
H19 H 0.001887 0.331949 0.350579 0.031 Uiso 1 1 calc R U . . .
C20 C 0.2559(10) 0.41208(12) 0.5184(3) 0.0258(14) Uani 1 1 d . . . . .
H20 H 0.114605 0.416199 0.498026 0.031 Uiso 1 1 calc R U . . .
C21 C 0.3140(10) 0.42487(12) 0.5708(3) 0.0284(15) Uani 1 1 d . . . . .
H21 H 0.212140 0.437043 0.586744 0.034 Uiso 1 1 calc R U . . .
C22 C 0.5226(11) 0.41984(12) 0.6003(3) 0.0307(15) Uani 1 1 d . . . . .
H22 H 0.566067 0.428514 0.636441 0.037 Uiso 1 1 calc R U . . .
C23 C 0.6666(10) 0.40182(12) 0.5756(3) 0.0271(15) Uani 1 1 d . . . . .
H23 H 0.811893 0.398281 0.594112 0.032 Uiso 1 1 calc R U . . .
C24 C 0.5937(10) 0.38923(13) 0.5238(3) 0.0258(14) Uani 1 1 d . . . . .
H24 H 0.691028 0.376522 0.507566 0.031 Uiso 1 1 calc R U . . .
C25 C 0.1227(9) 0.67843(12) 0.2892(3) 0.0201(13) Uani 1 1 d . . . . .
C26 C 0.0687(9) 0.70945(12) 0.3026(3) 0.0213(13) Uani 1 1 d . . . . .
C27 C 0.2391(10) 0.72812(12) 0.3231(3) 0.0256(14) Uani 1 1 d . . . . .
H27 H 0.387746 0.721483 0.329446 0.031 Uiso 1 1 calc R U . . .
C28 C 0.1887(11) 0.75624(13) 0.3340(3) 0.0285(15) Uani 1 1 d . . . . .
C29 C -0.0235(10) 0.76722(13) 0.3250(3) 0.0285(15) Uani 1 1 d . . . . .
H29 H -0.052800 0.786926 0.332695 0.034 Uiso 1 1 calc R U . . .
C30 C -0.1919(11) 0.74848(12) 0.3043(3) 0.0336(16) Uani 1 1 d . . . . .
H30 H -0.339476 0.755456 0.296949 0.040 Uiso 1 1 calc R U . . .
C31 C -0.1478(10) 0.71963(12) 0.2941(3) 0.0272(15) Uani 1 1 d . . . . .
H31 H -0.265609 0.706802 0.281323 0.033 Uiso 1 1 calc R U . . .
C32 C 0.1126(10) 0.57036(12) 0.2134(3) 0.0223(13) Uani 1 1 d . . . . .
C33 C 0.0684(10) 0.53850(12) 0.2008(3) 0.0229(13) Uani 1 1 d . . . . .
C34 C 0.2283(10) 0.52130(12) 0.1816(3) 0.0265(15) Uani 1 1 d . . . . .
H34 H 0.366336 0.529254 0.174874 0.032 Uiso 1 1 calc R U . . .
C35 C 0.1834(10) 0.49236(13) 0.1723(3) 0.0272(15) Uani 1 1 d . . . . .
C36 C -0.0145(10) 0.47962(14) 0.1820(3) 0.0311(16) Uani 1 1 d . . . . .
H36 H -0.041365 0.459610 0.174917 0.037 Uiso 1 1 calc R U . . .
C37 C -0.1715(11) 0.49715(13) 0.2023(3) 0.0361(16) Uani 1 1 d . . . . .
H37 H -0.307574 0.489046 0.210161 0.043 Uiso 1 1 calc R U . . .
C38 C -0.1310(9) 0.52659(12) 0.2112(3) 0.0267(14) Uani 1 1 d . . . . .
H38 H -0.240607 0.538518 0.224546 0.032 Uiso 1 1 calc R U . . .
C39 C 0.1550(9) 0.63910(12) 0.1457(3) 0.0214(13) Uani 1 1 d . . . . .
H39 H 0.268796 0.626532 0.162296 0.026 Uiso 1 1 calc R U . . .
C40 C 0.1754(10) 0.65187(12) 0.0931(3) 0.0251(15) Uani 1 1 d . . . . .
H40 H 0.301681 0.648267 0.074382 0.030 Uiso 1 1 calc R U . . .
C41 C 0.0073(10) 0.66996(12) 0.0686(3) 0.0269(14) Uani 1 1 d . . . . .
H41 H 0.014199 0.678665 0.032441 0.032 Uiso 1 1 calc R U . . .
C42 C -0.1704(11) 0.67495(13) 0.0983(3) 0.0315(15) Uani 1 1 d . . . . .
H42 H -0.286815 0.687411 0.082845 0.038 Uiso 1 1 calc R U . . .
C43 C -0.1784(10) 0.66184(12) 0.1505(3) 0.0266(14) Uani 1 1 d . . . . .
H43 H -0.300933 0.665683 0.170445 0.032 Uiso 1 1 calc R U . . .
C44 C -0.1327(10) 0.58569(11) 0.3436(3) 0.0243(14) Uani 1 1 d . . . . .
H44 H -0.263860 0.581673 0.318478 0.029 Uiso 1 1 calc R U . . .
C45 C -0.1053(10) 0.57314(12) 0.3968(3) 0.0273(15) Uani 1 1 d . . . . .
H45 H -0.217198 0.560986 0.408321 0.033 Uiso 1 1 calc R U . . .
C46 C 0.0850(10) 0.57831(13) 0.4332(3) 0.0277(15) Uani 1 1 d . . . . .
H46 H 0.105726 0.569986 0.470286 0.033 Uiso 1 1 calc R U . . .
C47 C 0.2472(11) 0.59600(13) 0.4148(3) 0.0303(16) Uani 1 1 d . . . . .
H47 H 0.382015 0.599613 0.438694 0.036 Uiso 1 1 calc R U . . .
C48 C 0.2070(10) 0.60818(12) 0.3608(3) 0.0255(14) Uani 1 1 d . . . . .
H48 H 0.316807 0.620352 0.348309 0.031 Uiso 1 1 calc R U . . .
C49 C -0.1839(9) 0.67887(12) 0.6185(3) 0.0212(13) Uani 1 1 d . . . . .
C50 C -0.2073(10) 0.70987(12) 0.6367(3) 0.0245(14) Uani 1 1 d . . . . .
C51 C -0.0342(10) 0.72917(13) 0.6343(3) 0.0341(16) Uani 1 1 d . . . . .
H51 H 0.099322 0.723235 0.620921 0.041 Uiso 1 1 calc R U . . .
C52 C -0.0620(12) 0.75716(14) 0.6519(3) 0.0371(18) Uani 1 1 d . . . . .
C53 C -0.2495(13) 0.76687(14) 0.6726(3) 0.0416(19) Uani 1 1 d . . . . .
H53 H -0.262016 0.786321 0.684824 0.050 Uiso 1 1 calc R U . . .
C54 C -0.4173(13) 0.74742(15) 0.6750(3) 0.051(2) Uani 1 1 d . . . . .
H54 H -0.549657 0.753424 0.688887 0.061 Uiso 1 1 calc R U . . .
C55 C -0.3964(11) 0.71900(14) 0.6574(3) 0.0423(19) Uani 1 1 d . . . . .
H55 H -0.513960 0.705721 0.659696 0.051 Uiso 1 1 calc R U . . .
C56 C -0.2183(10) 0.57122(12) 0.5509(3) 0.0235(14) Uani 1 1 d . . . . .
C57 C -0.2585(10) 0.54012(13) 0.5319(3) 0.0254(14) Uani 1 1 d . . . . .
C58 C -0.0851(11) 0.52091(13) 0.5342(3) 0.0363(17) Uani 1 1 d . . . . .
H58 H 0.061888 0.526868 0.547315 0.044 Uiso 1 1 calc R U . . .
C59 C -0.1304(12) 0.49280(14) 0.5172(3) 0.0383(18) Uani 1 1 d . . . . .
C60 C -0.3360(12) 0.48299(14) 0.4965(3) 0.0424(19) Uani 1 1 d . . . . .
H60 H -0.360329 0.463451 0.484825 0.051 Uiso 1 1 calc R U . . .
C61 C -0.5067(12) 0.50264(15) 0.4932(4) 0.054(2) Uani 1 1 d . . . . .
H61 H -0.652121 0.496887 0.478074 0.065 Uiso 1 1 calc R U . . .
C62 C -0.4667(11) 0.53096(14) 0.5119(3) 0.046(2) Uani 1 1 d . . . . .
H62 H -0.586819 0.544137 0.510731 0.056 Uiso 1 1 calc R U . . .
C63 C -0.2154(10) 0.63946(12) 0.4762(3) 0.0232(13) Uani 1 1 d . . . . .
H63 H -0.096990 0.627142 0.491048 0.028 Uiso 1 1 calc R U . . .
C64 C -0.2146(12) 0.65155(12) 0.4222(3) 0.0267(14) Uani 1 1 d . . . . .
H64 H -0.098399 0.647452 0.400246 0.032 Uiso 1 1 calc R U . . .
C65 C -0.3876(10) 0.66974(13) 0.4013(3) 0.0280(15) Uani 1 1 d . . . . .
H65 H -0.391847 0.678122 0.364476 0.034 Uiso 1 1 calc R U . . .
C66 C -0.5534(11) 0.67556(12) 0.4344(3) 0.0302(15) Uani 1 1 d . . . . .
H66 H -0.672237 0.688085 0.420866 0.036 Uiso 1 1 calc R U . . .
C67 C -0.5432(10) 0.66279(12) 0.4878(3) 0.0254(13) Uani 1 1 d . . . . .
H67 H -0.656155 0.666970 0.510773 0.030 Uiso 1 1 calc R U . . .
C68 C -0.4462(10) 0.58700(11) 0.6810(3) 0.0238(13) Uani 1 1 d . . . . .
H68 H -0.581538 0.582622 0.657935 0.029 Uiso 1 1 calc R U . . .
C69 C -0.4026(11) 0.57458(12) 0.7343(3) 0.0277(14) Uani 1 1 d . . . . .
H69 H -0.508412 0.562124 0.747810 0.033 Uiso 1 1 calc R U . . .
C70 C -0.2059(11) 0.58023(13) 0.7678(3) 0.0289(15) Uani 1 1 d . . . . .
H70 H -0.174860 0.571975 0.804817 0.035 Uiso 1 1 calc R U . . .
C71 C -0.0534(12) 0.59823(12) 0.7466(3) 0.0282(14) Uani 1 1 d . . . . .
H71 H 0.086054 0.602092 0.768192 0.034 Uiso 1 1 calc R U . . .
C72 C -0.1095(10) 0.61037(12) 0.6934(3) 0.0264(14) Uani 1 1 d . . . . .
H72 H -0.006532 0.623040 0.679194 0.032 Uiso 1 1 calc R U . . .

loop_
_atom_site_aniso_label
_atom_site_aniso_U_11
_atom_site_aniso_U_22
_atom_site_aniso_U_33
_atom_site_aniso_U_23
_atom_site_aniso_U_13
_atom_site_aniso_U_12
Cu1 0.0219(4) 0.0144(4) 0.0192(6) -0.0009(4) 0.0033(3) -0.0003(4)
Cu2 0.0214(4) 0.0144(4) 0.0192(6) 0.0004(4) 0.0031(4) -0.0005(3)
Cu3 0.0233(4) 0.0140(4) 0.0201(5) 0.0005(3) 0.0034(3) -0.0002(3)
F1 0.041(2) 0.0251(19) 0.056(3) 0.0084(18) 0.010(2) 0.0112(16)
F2 0.036(2) 0.0274(19) 0.041(3) 0.0074(17) 0.0107(17) -0.0031(15)
F3 0.034(2) 0.0227(18) 0.050(3) -0.0066(17) -0.0019(18) -0.0062(14)
F4 0.039(2) 0.0258(19) 0.066(3) -0.0085(19) 0.004(2) 0.0086(16)
F5 0.064(3) 0.034(2) 0.111(4) -0.008(2) 0.020(3) -0.025(2)
F6 0.068(3) 0.034(2) 0.108(4) -0.010(3) 0.009(3) 0.024(2)
O1 0.024(2) 0.020(2) 0.022(2) -0.0023(18) 0.0028(17) -0.0023(16)
O2 0.024(2) 0.020(2) 0.034(3) 0.0009(19) 0.0035(19) -0.0038(16)
O3 0.030(2) 0.014(2) 0.022(3) 0.0002(18) -0.0018(18) -0.0010(16)
O4 0.029(2) 0.020(2) 0.034(3) 0.0038(19) 0.008(2) 0.0038(17)
O5 0.021(2) 0.017(2) 0.040(3) 0.0035(19) 0.010(2) 0.0027(16)
O6 0.020(2) 0.022(2) 0.020(2) -0.0015(18) 0.0003(17) -0.0016(15)
O7 0.025(2) 0.018(2) 0.038(3) -0.0010(19) 0.0045(19) 0.0028(16)
O8 0.031(2) 0.017(2) 0.022(3) -0.0042(18) 0.0015(18) -0.0003(16)
O9 0.026(2) 0.021(2) 0.033(3) 0.0010(19) 0.0034(19) -0.0041(16)
O10 0.019(2) 0.017(2) 0.039(3) -0.0031(19) 0.006(2) -0.0006(16)
O11 0.028(2) 0.020(2) 0.021(2) 0.0015(18) 0.0034(18) -0.0010(16)
O12 0.031(2) 0.024(2) 0.047(3) -0.004(2) 0.008(2) 0.0024(17)
O13 0.036(2) 0.015(2) 0.022(3) -0.0016(18) 0.0036(19) 0.0027(16)
O14 0.029(2) 0.025(2) 0.042(3) -0.004(2) 0.007(2) -0.0047(17)
O15 0.022(2) 0.019(2) 0.048(3) -0.0037(19) 0.010(2) -0.0021(17)
N1 0.028(3) 0.016(3) 0.023(3) 0.002(2) 0.005(2) 0.0014(19)
N2 0.028(3) 0.017(2) 0.015(3) -0.001(2) 0.002(2) -0.0007(19)
N3 0.026(3) 0.021(3) 0.023(3) -0.002(2) 0.006(2) 0.0004(19)
N4 0.027(3) 0.015(2) 0.018(3) -0.002(2) 0.001(2) 0.0018(18)
N5 0.026(3) 0.017(3) 0.025(3) -0.001(2) 0.006(2) -0.0016(19)
N6 0.029(3) 0.015(2) 0.020(3) -0.001(2) 0.001(2) -0.0009(19)
C1 0.021(3) 0.020(3) 0.015(3) -0.002(2) -0.006(2) -0.001(2)
C2 0.031(3) 0.015(3) 0.016(3) -0.004(2) 0.002(3) 0.000(2)
C3 0.035(3) 0.021(3) 0.025(4) -0.002(3) 0.008(3) -0.003(2)
C4 0.034(4) 0.021(3) 0.033(4) -0.001(3) 0.009(3) 0.008(3)
C5 0.040(4) 0.017(3) 0.047(5) 0.001(3) 0.014(3) -0.007(3)
C6 0.026(3) 0.029(3) 0.049(5) 0.000(3) 0.004(3) -0.006(3)
C7 0.029(3) 0.025(3) 0.035(4) -0.003(3) 0.000(3) -0.005(3)
C8 0.031(3) 0.018(3) 0.016(4) -0.006(3) 0.002(3) 0.001(2)
C9 0.027(3) 0.017(3) 0.020(3) -0.004(2) 0.004(3) 0.000(2)
C10 0.026(3) 0.021(3) 0.026(4) -0.003(3) 0.002(3) -0.003(2)
C11 0.040(4) 0.022(3) 0.033(4) 0.001(3) 0.014(3) -0.006(3)
C12 0.037(4) 0.019(3) 0.033(4) 0.000(3) 0.000(3) 0.006(3)
C13 0.030(3) 0.027(3) 0.037(4) -0.004(3) 0.000(3) 0.005(3)
C14 0.030(3) 0.021(3) 0.034(4) -0.005(3) 0.008(3) -0.005(2)
C15 0.030(3) 0.021(3) 0.028(4) 0.004(3) 0.012(3) 0.006(2)
C16 0.042(4) 0.023(3) 0.025(4) 0.002(3) 0.007(3) 0.007(3)
C17 0.043(4) 0.027(4) 0.021(4) -0.001(3) 0.003(3) 0.011(3)
C18 0.033(3) 0.020(3) 0.034(4) -0.004(3) -0.001(3) 0.002(3)
C19 0.031(3) 0.018(3) 0.030(4) 0.000(3) 0.007(3) 0.004(2)
C20 0.028(3) 0.023(3) 0.026(4) -0.001(3) 0.003(3) -0.001(2)
C21 0.037(4) 0.021(3) 0.028(4) -0.004(3) 0.006(3) 0.005(3)
C22 0.044(4) 0.021(3) 0.027(4) -0.006(3) 0.005(3) -0.003(3)
C23 0.027(3) 0.025(3) 0.027(4) 0.001(3) -0.002(3) -0.002(2)
C24 0.029(3) 0.021(3) 0.029(4) 0.004(3) 0.010(3) 0.001(2)
C25 0.025(3) 0.019(3) 0.015(3) 0.004(2) -0.003(3) -0.001(2)
C26 0.029(3) 0.017(3) 0.018(3) 0.003(2) 0.004(3) 0.002(2)
C27 0.027(3) 0.022(3) 0.027(4) 0.003(3) 0.001(3) -0.001(2)
C28 0.039(4) 0.021(3) 0.024(4) -0.001(3) 0.002(3) -0.005(3)
C29 0.035(3) 0.017(3) 0.034(4) 0.001(3) 0.008(3) 0.004(2)
C30 0.033(3) 0.023(3) 0.048(5) 0.001(3) 0.013(3) 0.008(3)
C31 0.028(3) 0.020(3) 0.035(4) 0.006(3) 0.010(3) -0.003(2)
C32 0.032(3) 0.015(3) 0.019(4) 0.003(2) 0.002(3) -0.002(2)
C33 0.027(3) 0.019(3) 0.023(4) 0.005(3) 0.002(3) 0.000(2)
C34 0.030(3) 0.015(3) 0.034(4) 0.003(3) 0.005(3) -0.002(2)
C35 0.027(3) 0.023(3) 0.030(4) -0.003(3) -0.006(3) 0.005(2)
C36 0.032(3) 0.024(3) 0.034(4) -0.003(3) -0.009(3) -0.005(3)
C37 0.033(3) 0.026(3) 0.050(5) 0.004(3) 0.009(3) -0.004(3)
C38 0.023(3) 0.026(3) 0.029(4) 0.005(3) -0.001(3) -0.002(2)
C39 0.019(3) 0.021(3) 0.022(4) -0.002(3) -0.005(2) -0.001(2)
C40 0.025(3) 0.024(3) 0.028(4) -0.003(3) 0.009(3) -0.002(2)
C41 0.034(3) 0.023(3) 0.022(4) 0.005(3) -0.001(3) 0.000(3)
C42 0.039(4) 0.022(3) 0.034(4) 0.003(3) 0.007(3) 0.005(3)
C43 0.029(3) 0.021(3) 0.030(4) 0.003(3) 0.006(3) 0.003(2)
C44 0.027(3) 0.016(3) 0.029(4) -0.003(3) 0.002(3) 0.003(2)
C45 0.040(4) 0.016(3) 0.028(4) 0.002(3) 0.013(3) 0.001(2)
C46 0.039(4) 0.022(3) 0.024(4) 0.004(3) 0.007(3) 0.009(3)
C47 0.038(4) 0.026(3) 0.024(4) -0.005(3) -0.006(3) 0.006(3)
C48 0.034(3) 0.021(3) 0.022(4) -0.004(3) 0.004(3) 0.000(2)
C49 0.024(3) 0.019(3) 0.018(3) 0.005(3) -0.006(3) 0.001(2)
C50 0.037(3) 0.018(3) 0.018(4) 0.002(3) 0.002(3) -0.001(2)
C51 0.037(4) 0.029(3) 0.036(5) -0.001(3) 0.004(3) -0.003(3)
C52 0.046(4) 0.024(4) 0.042(5) 0.005(3) 0.009(3) -0.015(3)
C53 0.061(5) 0.026(4) 0.040(5) -0.002(3) 0.016(4) -0.002(3)
C54 0.059(5) 0.036(4) 0.065(6) -0.010(4) 0.031(4) -0.001(3)
C55 0.047(4) 0.025(4) 0.060(6) -0.008(3) 0.027(4) -0.005(3)
C56 0.035(3) 0.017(3) 0.019(4) -0.001(3) 0.006(3) -0.002(2)
C57 0.035(3) 0.019(3) 0.021(4) 0.002(3) 0.001(3) 0.001(2)
C58 0.040(4) 0.025(3) 0.045(5) -0.002(3) 0.010(3) 0.004(3)
C59 0.050(4) 0.025(4) 0.038(5) 0.004(3) -0.003(3) 0.012(3)
C60 0.057(5) 0.026(4) 0.039(5) -0.005(3) -0.015(4) 0.003(3)
C61 0.044(5) 0.038(4) 0.071(6) -0.015(4) -0.024(4) -0.001(3)
C62 0.037(4) 0.028(4) 0.071(6) -0.009(4) -0.002(4) 0.001(3)
C63 0.028(3) 0.017(3) 0.025(4) -0.001(3) 0.003(3) 0.000(2)
C64 0.035(3) 0.021(3) 0.023(4) -0.003(3) 0.000(3) -0.002(3)
C65 0.038(4) 0.021(3) 0.024(4) 0.002(3) -0.002(3) -0.004(3)
C66 0.039(4) 0.016(3) 0.035(4) 0.002(3) 0.004(3) 0.000(2)
C67 0.029(3) 0.022(3) 0.025(4) 0.000(3) 0.003(3) -0.001(2)
C68 0.029(3) 0.017(3) 0.026(4) 0.001(3) 0.004(3) 0.003(2)
C69 0.036(3) 0.020(3) 0.030(4) 0.003(3) 0.011(3) 0.002(2)
C70 0.042(4) 0.020(3) 0.025(4) 0.003(3) 0.005(3) 0.007(3)
C71 0.038(3) 0.022(3) 0.023(4) -0.001(3) -0.004(3) 0.003(3)
C72 0.037(3) 0.016(3) 0.028(4) -0.003(3) 0.009(3) -0.004(2)

loop_
_atom_type_symbol
_atom_type_description
_atom_type_scat_dispersion_real
_atom_type_scat_dispersion_imag
_atom_type_scat_source
C C 0.0181 0.0091
;
International Tables for Crystallography
(Vol. C, Tables 4.2.6.8 and 6.1.1.4)
;
H H 0.0000 0.0000
;
International Tables for Crystallography
(Vol. C, Table 6.1.1.4)
;
Cu Cu -1.9646 0.5888
;
International Tables for Crystallography
(Vol. C, Tables 4.2.6.8 and 6.1.1.4)
;
F F 0.0727 0.0534
;
International Tables for Crystallography
(Vol. C, Tables 4.2.6.8 and 6.1.1.4)
;
N N 0.0311 0.0180
;
International Tables for Crystallography
(Vol. C, Tables 4.2.6.8 and 6.1.1.4)
;
O O 0.0492 0.0322
;
International Tables for Crystallography
(Vol. C, Tables 4.2.6.8 and 6.1.1.4)
;

loop_
_geom_angle_atom_site_label_1
_geom_angle_atom_site_label_2
_geom_angle_atom_site_label_3
_geom_angle
_geom_angle_site_symmetry_1
_geom_angle_site_symmetry_3
_geom_angle_publ_flag
O1 Cu1 O3 175.75(17) . . ?
O1 Cu1 N2 91.66(18) . . ?
O3 Cu1 N2 90.17(18) . . ?
O1 Cu1 N1 88.35(18) . . ?
O3 Cu1 N1 90.82(18) . . ?
N2 Cu1 N1 165.68(19) . . ?
O1 Cu1 O5 90.99(16) . . ?
O3 Cu1 O5 84.93(16) . . ?
N2 Cu1 O5 99.47(18) . . ?
N1 Cu1 O5 94.85(19) . . ?
O6 Cu2 O8 176.04(17) . . ?
O6 Cu2 N3 89.97(18) . . ?
O8 Cu2 N3 91.48(19) . . ?
O6 Cu2 N4 91.02(18) . . ?
O8 Cu2 N4 88.48(18) . . ?
N3 Cu2 N4 165.74(19) . . ?
O6 Cu2 O10 84.76(15) . . ?
O8 Cu2 O10 91.37(16) . . ?
N3 Cu2 O10 99.41(18) . . ?
N4 Cu2 O10 94.84(18) . . ?
O11 Cu3 O13 178.89(17) . . ?
O11 Cu3 N6 90.23(18) . . ?
O13 Cu3 N6 89.84(18) . . ?
O11 Cu3 N5 89.79(18) . . ?
O13 Cu3 N5 89.92(18) . . ?
N6 Cu3 N5 168.52(19) . . ?
O11 Cu3 O15 90.42(17) . . ?
O13 Cu3 O15 90.67(17) . . ?
N6 Cu3 O15 95.8(2) . . ?
N5 Cu3 O15 95.7(2) . . ?
C1 O1 Cu1 120.5(4) . . ?
C8 O3 Cu1 120.7(4) . . ?
Cu1 O5 H5W 123(4) . . ?
Cu1 O5 H5T 129(4) . . ?
H5W O5 H5T 107(5) . . ?
C25 O6 Cu2 121.2(4) . . ?
C32 O8 Cu2 120.5(4) . . ?
Cu2 O10 H10W 123(4) . . ?
Cu2 O10 H10T 126(4) . . ?
H10W O10 H10T 110(5) . . ?
C49 O11 Cu3 120.1(4) . . ?
C56 O13 Cu3 119.5(4) . . ?
Cu3 O15 H15W 124(5) . . ?
Cu3 O15 H15T 128(5) . . ?
H15W O15 H15T 106(5) . . ?
C19 N1 C15 118.8(5) . . ?
C19 N1 Cu1 120.5(4) . . ?
C15 N1 Cu1 120.7(4) . . ?
C20 N2 C24 117.6(5) . . ?
C20 N2 Cu1 121.3(4) . . ?
C24 N2 Cu1 121.2(4) . . ?
C43 N3 C39 118.4(5) . . ?
C43 N3 Cu2 121.6(4) . . ?
C39 N3 Cu2 120.0(4) . . ?
C48 N4 C44 117.9(5) . . ?
C48 N4 Cu2 121.7(4) . . ?
C44 N4 Cu2 120.4(4) . . ?
C67 N5 C63 119.0(5) . . ?
C67 N5 Cu3 121.8(4) . . ?
C63 N5 Cu3 119.2(4) . . ?
C72 N6 C68 117.9(5) . . ?
C72 N6 Cu3 120.5(4) . . ?
C68 N6 Cu3 121.6(4) . . ?
O2 C1 O1 126.2(5) . . ?
O2 C1 C2 119.1(5) . . ?
O1 C1 C2 114.7(5) . . ?
C7 C2 C3 120.4(5) . . ?
C7 C2 C1 119.7(5) . . ?
C3 C2 C1 119.8(5) . . ?
C4 C3 C2 118.2(6) . . ?
C4 C3 H3 120.9 . . ?
C2 C3 H3 120.9 . . ?
F1 C4 C3 119.4(6) . . ?
F1 C4 C5 117.7(6) . . ?
C3 C4 C5 122.9(6) . . ?
C6 C5 C4 118.0(6) . . ?
C6 C5 H5 121.0 . . ?
C4 C5 H5 121.0 . . ?
C5 C6 C7 120.8(6) . . ?
C5 C6 H6 119.6 . . ?
C7 C6 H6 119.6 . . ?
C2 C7 C6 119.6(6) . . ?
C2 C7 H7 120.2 . . ?
C6 C7 H7 120.2 . . ?
O4 C8 O3 125.8(6) . . ?
O4 C8 C9 120.3(5) . . ?
O3 C8 C9 113.9(5) . . ?
C10 C9 C14 120.1(5) . . ?
C10 C9 C8 119.1(5) . . ?
C14 C9 C8 120.6(5) . . ?
C11 C10 C9 117.9(5) . . ?
C11 C10 H10 121.1 . . ?
C9 C10 H10 121.1 . . ?
F2 C11 C10 118.7(5) . . ?
F2 C11 C12 117.6(5) . . ?
C10 C11 C12 123.7(6) . . ?
C11 C12 C13 117.5(6) . . ?
C11 C12 H12 121.2 . . ?
C13 C12 H12 121.2 . . ?
C12 C13 C14 120.5(6) . . ?
C12 C13 H13 119.7 . . ?
C14 C13 H13 119.7 . . ?
C9 C14 C13 120.3(5) . . ?
C9 C14 H14 119.9 . . ?
C13 C14 H14 119.9 . . ?
N1 C15 C16 122.0(6) . . ?
N1 C15 H15A 119.0 . . ?
C16 C15 H15A 119.0 . . ?
C15 C16 C17 118.2(6) . . ?
C15 C16 H16 120.9 . . ?
C17 C16 H16 120.9 . . ?
C18 C17 C16 120.2(6) . . ?
C18 C17 H17 119.9 . . ?
C16 C17 H17 119.9 . . ?
C17 C18 C19 118.2(6) . . ?
C17 C18 H18 120.9 . . ?
C19 C18 H18 120.9 . . ?
N1 C19 C18 122.6(6) . . ?
N1 C19 H19 118.7 . . ?
C18 C19 H19 118.7 . . ?
N2 C20 C21 122.5(6) . . ?
N2 C20 H20 118.8 . . ?
C21 C20 H20 118.8 . . ?
C20 C21 C22 119.5(6) . . ?
C20 C21 H21 120.3 . . ?
C22 C21 H21 120.3 . . ?
C21 C22 C23 118.5(6) . . ?
C21 C22 H22 120.7 . . ?
C23 C22 H22 120.7 . . ?
C24 C23 C22 118.5(6) . . ?
C24 C23 H23 120.8 . . ?
C22 C23 H23 120.8 . . ?
N2 C24 C23 123.5(6) . . ?
N2 C24 H24 118.3 . . ?
C23 C24 H24 118.3 . . ?
O7 C25 O6 125.7(5) . . ?
O7 C25 C26 120.3(5) . . ?
O6 C25 C26 113.9(5) . . ?
C27 C26 C31 119.6(5) . . ?
C27 C26 C25 119.2(5) . . ?
C31 C26 C25 121.2(5) . . ?
C28 C27 C26 118.7(6) . . ?
C28 C27 H27 120.7 . . ?
C26 C27 H27 120.7 . . ?
F3 C28 C27 119.4(6) . . ?
F3 C28 C29 117.3(5) . . ?
C27 C28 C29 123.3(6) . . ?
C28 C29 C30 117.6(6) . . ?
C28 C29 H29 121.2 . . ?
C30 C29 H29 121.2 . . ?
C29 C30 C31 120.7(6) . . ?
C29 C30 H30 119.6 . . ?
C31 C30 H30 119.6 . . ?
C30 C31 C26 120.1(6) . . ?
C30 C31 H31 120.0 . . ?
C26 C31 H31 120.0 . . ?
O9 C32 O8 126.4(5) . . ?
O9 C32 C33 118.5(5) . . ?
O8 C32 C33 115.2(5) . . ?
C34 C33 C38 120.2(5) . . ?
C34 C33 C32 120.5(5) . . ?
C38 C33 C32 119.3(5) . . ?
C33 C34 C35 118.6(6) . . ?
C33 C34 H34 120.7 . . ?
C35 C34 H34 120.7 . . ?
F4 C35 C34 120.0(5) . . ?
F4 C35 C36 117.0(5) . . ?
C34 C35 C36 123.0(6) . . ?
C37 C36 C35 117.6(6) . . ?
C37 C36 H36 121.2 . . ?
C35 C36 H36 121.2 . . ?
C36 C37 C38 120.4(6) . . ?
C36 C37 H37 119.8 . . ?
C38 C37 H37 119.8 . . ?
C33 C38 C37 120.2(6) . . ?
C33 C38 H38 119.9 . . ?
C37 C38 H38 119.9 . . ?
N3 C39 C40 122.4(5) . . ?
N3 C39 H39 118.8 . . ?
C40 C39 H39 118.8 . . ?
C41 C40 C39 118.7(5) . . ?
C41 C40 H40 120.7 . . ?
C39 C40 H40 120.7 . . ?
C42 C41 C40 118.2(6) . . ?
C42 C41 H41 120.9 . . ?
C40 C41 H41 120.9 . . ?
C43 C42 C41 120.0(6) . . ?
C43 C42 H42 120.0 . . ?
C41 C42 H42 120.0 . . ?
N3 C43 C42 122.4(6) . . ?
N3 C43 H43 118.8 . . ?
C42 C43 H43 118.8 . . ?
N4 C44 C45 122.4(6) . . ?
N4 C44 H44 118.8 . . ?
C45 C44 H44 118.8 . . ?
C46 C45 C44 119.5(6) . . ?
C46 C45 H45 120.2 . . ?
C44 C45 H45 120.2 . . ?
C45 C46 C47 118.8(6) . . ?
C45 C46 H46 120.6 . . ?
C47 C46 H46 120.6 . . ?
C48 C47 C46 118.4(6) . . ?
C48 C47 H47 120.8 . . ?
C46 C47 H47 120.8 . . ?
N4 C48 C47 122.8(6) . . ?
N4 C48 H48 118.6 . . ?
C47 C48 H48 118.6 . . ?
O12 C49 O11 125.6(6) . . ?
O12 C49 C50 118.7(5) . . ?
O11 C49 C50 115.7(5) . . ?
C55 C50 C51 119.6(6) . . ?
C55 C50 C49 120.5(5) . . ?
C51 C50 C49 119.9(5) . . ?
C52 C51 C50 117.9(6) . . ?
C52 C51 H51 121.1 . . ?
C50 C51 H51 121.1 . . ?
F5 C52 C53 117.3(6) . . ?
F5 C52 C51 119.0(6) . . ?
C53 C52 C51 123.7(6) . . ?
C54 C53 C52 117.4(6) . . ?
C54 C53 H53 121.3 . . ?
C52 C53 H53 121.3 . . ?
C53 C54 C55 120.7(6) . . ?
C53 C54 H54 119.6 . . ?
C55 C54 H54 119.6 . . ?
C50 C55 C54 120.7(6) . . ?
C50 C55 H55 119.7 . . ?
C54 C55 H55 119.7 . . ?
O14 C56 O13 126.0(6) . . ?
O14 C56 C57 118.5(5) . . ?
O13 C56 C57 115.5(5) . . ?
C62 C57 C58 119.3(6) . . ?
C62 C57 C56 120.3(6) . . ?
C58 C57 C56 120.3(6) . . ?
C57 C58 C59 118.2(6) . . ?
C57 C58 H58 120.9 . . ?
C59 C58 H58 120.9 . . ?
F6 C59 C60 117.0(6) . . ?
F6 C59 C58 119.0(6) . . ?
C60 C59 C58 124.0(6) . . ?
C59 C60 C61 117.0(6) . . ?
C59 C60 H60 121.5 . . ?
C61 C60 H60 121.5 . . ?
C60 C61 C62 120.1(6) . . ?
C60 C61 H61 119.9 . . ?
C62 C61 H61 119.9 . . ?
C57 C62 C61 121.3(6) . . ?
C57 C62 H62 119.4 . . ?
C61 C62 H62 119.4 . . ?
N5 C63 C64 121.8(6) . . ?
N5 C63 H63 119.1 . . ?
C64 C63 H63 119.1 . . ?
C63 C64 C65 118.5(6) . . ?
C63 C64 H64 120.8 . . ?
C65 C64 H64 120.8 . . ?
C66 C65 C64 119.6(6) . . ?
C66 C65 H65 120.2 . . ?
C64 C65 H65 120.2 . . ?
C67 C66 C65 118.8(6) . . ?
C67 C66 H66 120.6 . . ?
C65 C66 H66 120.6 . . ?
N5 C67 C66 122.3(6) . . ?
N5 C67 H67 118.9 . . ?
C66 C67 H67 118.9 . . ?
N6 C68 C69 121.8(6) . . ?
N6 C68 H68 119.1 . . ?
C69 C68 H68 119.1 . . ?
C70 C69 C68 119.9(6) . . ?
C70 C69 H69 120.0 . . ?
C68 C69 H69 120.0 . . ?
C69 C70 C71 118.7(7) . . ?
C69 C70 H70 120.6 . . ?
C71 C70 H70 120.6 . . ?
C72 C71 C70 118.3(7) . . ?
C72 C71 H71 120.9 . . ?
C70 C71 H71 120.9 . . ?
N6 C72 C71 123.3(6) . . ?
N6 C72 H72 118.3 . . ?
C71 C72 H72 118.3 . . ?

loop_
_geom_bond_atom_site_label_1
_geom_bond_atom_site_label_2
_geom_bond_distance
_geom_bond_site_symmetry_2
_geom_bond_publ_flag
Cu1 O1 1.940(4) . ?
Cu1 O3 1.941(4) . ?
Cu1 N2 2.023(5) . ?
Cu1 N1 2.031(5) . ?
Cu1 O5 2.263(4) . ?
Cu2 O6 1.934(4) . ?
Cu2 O8 1.945(4) . ?
Cu2 N3 2.025(5) . ?
Cu2 N4 2.028(5) . ?
Cu2 O10 2.267(4) . ?
Cu3 O11 1.947(4) . ?
Cu3 O13 1.951(4) . ?
Cu3 N6 2.017(5) . ?
Cu3 N5 2.018(5) . ?
Cu3 O15 2.243(4) . ?
F1 C4 1.358(7) . ?
F2 C11 1.367(7) . ?
F3 C28 1.363(7) . ?
F4 C35 1.357(7) . ?
F5 C52 1.354(7) . ?
F6 C59 1.361(7) . ?
O1 C1 1.287(7) . ?
O2 C1 1.248(6) . ?
O3 C8 1.286(7) . ?
O4 C8 1.247(7) . ?
O5 H5W 0.82(3) . ?
O5 H5T 0.83(3) . ?
O6 C25 1.293(7) . ?
O7 C25 1.234(7) . ?
O8 C32 1.275(7) . ?
O9 C32 1.256(7) . ?
O10 H10W 0.83(3) . ?
O10 H10T 0.83(3) . ?
O11 C49 1.283(7) . ?
O12 C49 1.245(7) . ?
O13 C56 1.277(7) . ?
O14 C56 1.251(7) . ?
O15 H15W 0.84(3) . ?
O15 H15T 0.83(3) . ?
N1 C19 1.342(7) . ?
N1 C15 1.355(7) . ?
N2 C20 1.346(7) . ?
N2 C24 1.347(8) . ?
N3 C43 1.333(7) . ?
N3 C39 1.348(7) . ?
N4 C48 1.338(7) . ?
N4 C44 1.353(7) . ?
N5 C67 1.340(7) . ?
N5 C63 1.349(7) . ?
N6 C72 1.341(7) . ?
N6 C68 1.349(7) . ?
C1 C2 1.517(8) . ?
C2 C7 1.379(8) . ?
C2 C3 1.393(8) . ?
C3 C4 1.376(8) . ?
C3 H3 0.9500 . ?
C4 C5 1.383(8) . ?
C5 C6 1.375(8) . ?
C5 H5 0.9500 . ?
C6 C7 1.399(8) . ?
C6 H6 0.9500 . ?
C7 H7 0.9500 . ?
C8 C9 1.515(8) . ?
C9 C10 1.387(8) . ?
C9 C14 1.388(8) . ?
C10 C11 1.376(8) . ?
C10 H10 0.9500 . ?
C11 C12 1.380(8) . ?
C12 C13 1.385(8) . ?
C12 H12 0.9500 . ?
C13 C14 1.387(8) . ?
C13 H13 0.9500 . ?
C14 H14 0.9500 . ?
C15 C16 1.387(9) . ?
C15 H15A 0.9500 . ?
C16 C17 1.392(9) . ?
C16 H16 0.9500 . ?
C17 C18 1.380(8) . ?
C17 H17 0.9500 . ?
C18 C19 1.389(9) . ?
C18 H18 0.9500 . ?
C19 H19 0.9500 . ?
C20 C21 1.377(8) . ?
C20 H20 0.9500 . ?
C21 C22 1.388(9) . ?
C21 H21 0.9500 . ?
C22 C23 1.390(8) . ?
C22 H22 0.9500 . ?
C23 C24 1.376(9) . ?
C23 H23 0.9500 . ?
C24 H24 0.9500 . ?
C25 C26 1.513(8) . ?
C26 C27 1.388(8) . ?
C26 C31 1.391(8) . ?
C27 C28 1.367(8) . ?
C27 H27 0.9500 . ?
C28 C29 1.380(8) . ?
C29 C30 1.383(8) . ?
C29 H29 0.9500 . ?
C30 C31 1.387(8) . ?
C30 H30 0.9500 . ?
C31 H31 0.9500 . ?
C32 C33 1.519(8) . ?
C33 C34 1.379(8) . ?
C33 C38 1.384(7) . ?
C34 C35 1.377(8) . ?
C34 H34 0.9500 . ?
C35 C36 1.387(8) . ?
C36 C37 1.386(8) . ?
C36 H36 0.9500 . ?
C37 C38 1.394(8) . ?
C37 H37 0.9500 . ?
C38 H38 0.9500 . ?
C39 C40 1.396(8) . ?
C39 H39 0.9500 . ?
C40 C41 1.389(8) . ?
C40 H40 0.9500 . ?
C41 C42 1.384(8) . ?
C41 H41 0.9500 . ?
C42 C43 1.378(9) . ?
C42 H42 0.9500 . ?
C43 H43 0.9500 . ?
C44 C45 1.375(8) . ?
C44 H44 0.9500 . ?
C45 C46 1.373(9) . ?
C45 H45 0.9500 . ?
C46 C47 1.394(9) . ?
C46 H46 0.9500 . ?
C47 C48 1.386(9) . ?
C47 H47 0.9500 . ?
C48 H48 0.9500 . ?
C49 C50 1.508(8) . ?
C50 C55 1.375(8) . ?
C50 C51 1.388(8) . ?
C51 C52 1.376(9) . ?
C51 H51 0.9500 . ?
C52 C53 1.375(9) . ?
C53 C54 1.368(9) . ?
C53 H53 0.9500 . ?
C54 C55 1.388(9) . ?
C54 H54 0.9500 . ?
C55 H55 0.9500 . ?
C56 C57 1.516(8) . ?
C57 C62 1.363(9) . ?
C57 C58 1.376(8) . ?
C58 C59 1.377(9) . ?
C58 H58 0.9500 . ?
C59 C60 1.363(10) . ?
C60 C61 1.375(9) . ?
C60 H60 0.9500 . ?
C61 C62 1.392(9) . ?
C61 H61 0.9500 . ?
C62 H62 0.9500 . ?
C63 C64 1.392(9) . ?
C63 H63 0.9500 . ?
C64 C65 1.388(9) . ?
C64 H64 0.9500 . ?
C65 C66 1.381(9) . ?
C65 H65 0.9500 . ?
C66 C67 1.385(9) . ?
C66 H66 0.9500 . ?
C67 H67 0.9500 . ?
C68 C69 1.377(9) . ?
C68 H68 0.9500 . ?
C69 C70 1.375(9) . ?
C69 H69 0.9500 . ?
C70 C71 1.388(9) . ?
C70 H70 0.9500 . ?
C71 C72 1.379(9) . ?
C71 H71 0.9500 . ?
C72 H72 0.9500 . ?

loop_
_geom_hbond_atom_site_label_D
_geom_hbond_atom_site_label_H
_geom_hbond_atom_site_label_A
_geom_hbond_site_symmetry_D
_geom_hbond_site_symmetry_H
_geom_hbond_site_symmetry_A
_geom_hbond_distance_DA
_geom_hbond_distance_DH
_geom_hbond_distance_HA
_geom_hbond_angle_DHA
_geom_hbond_publ_flag
O5 H5W O4 . . 1_455 2.880(6) 0.825 2.064 170.4 no
O5 H5T O2 . . 1_455 2.749(6) 0.829 1.929 169.6 no
O10 H10W O9 . . 1_455 2.747(6) 0.832 1.916 177.4 no
O10 H10T O7 . . 1_455 2.883(6) 0.827 2.063 171.6 no
O15 H15W O14 . . 1_455 2.740(6) 0.836 1.908 173.2 no
O15 H15T O12 . . 1_455 2.745(6) 0.833 1.919 171.0 no

loop_
_geom_torsion_atom_site_label_1
_geom_torsion_atom_site_label_2
_geom_torsion_atom_site_label_3
_geom_torsion_atom_site_label_4
_geom_torsion
_geom_torsion_site_symmetry_1
_geom_torsion_site_symmetry_2
_geom_torsion_site_symmetry_3
_geom_torsion_site_symmetry_4
_geom_torsion_publ_flag
Cu1 O1 C1 O2 17.5(8) . . . . ?
Cu1 O1 C1 C2 -161.3(4) . . . . ?
O2 C1 C2 C7 -155.4(6) . . . . ?
O1 C1 C2 C7 23.5(8) . . . . ?
O2 C1 C2 C3 21.9(8) . . . . ?
O1 C1 C2 C3 -159.2(5) . . . . ?
C7 C2 C3 C4 -1.7(9) . . . . ?
C1 C2 C3 C4 -179.0(6) . . . . ?
C2 C3 C4 F1 -177.1(5) . . . . ?
C2 C3 C4 C5 2.3(10) . . . . ?
F1 C4 C5 C6 179.0(6) . . . . ?
C3 C4 C5 C6 -0.3(10) . . . . ?
C4 C5 C6 C7 -2.2(10) . . . . ?
C3 C2 C7 C6 -0.7(9) . . . . ?
C1 C2 C7 C6 176.6(6) . . . . ?
C5 C6 C7 C2 2.7(10) . . . . ?
Cu1 O3 C8 O4 17.5(8) . . . . ?
Cu1 O3 C8 C9 -162.4(4) . . . . ?
O4 C8 C9 C10 19.6(9) . . . . ?
O3 C8 C9 C10 -160.5(6) . . . . ?
O4 C8 C9 C14 -157.3(6) . . . . ?
O3 C8 C9 C14 22.6(8) . . . . ?
C14 C9 C10 C11 -1.1(9) . . . . ?
C8 C9 C10 C11 -178.0(6) . . . . ?
C9 C10 C11 F2 -179.8(6) . . . . ?
C9 C10 C11 C12 1.5(10) . . . . ?
F2 C11 C12 C13 -179.3(6) . . . . ?
C10 C11 C12 C13 -0.6(10) . . . . ?
C11 C12 C13 C14 -0.7(10) . . . . ?
C10 C9 C14 C13 -0.2(10) . . . . ?
C8 C9 C14 C13 176.7(6) . . . . ?
C12 C13 C14 C9 1.1(10) . . . . ?
C19 N1 C15 C16 1.6(8) . . . . ?
Cu1 N1 C15 C16 -175.7(4) . . . . ?
N1 C15 C16 C17 -0.3(9) . . . . ?
C15 C16 C17 C18 -0.8(9) . . . . ?
C16 C17 C18 C19 0.5(9) . . . . ?
C15 N1 C19 C18 -1.9(8) . . . . ?
Cu1 N1 C19 C18 175.5(4) . . . . ?
C17 C18 C19 N1 0.9(9) . . . . ?
C24 N2 C20 C21 -2.1(8) . . . . ?
Cu1 N2 C20 C21 176.6(4) . . . . ?
N2 C20 C21 C22 2.2(9) . . . . ?
C20 C21 C22 C23 -0.2(9) . . . . ?
C21 C22 C23 C24 -1.6(9) . . . . ?
C20 N2 C24 C23 0.2(9) . . . . ?
Cu1 N2 C24 C23 -178.6(4) . . . . ?
C22 C23 C24 N2 1.6(9) . . . . ?
Cu2 O6 C25 O7 -15.3(8) . . . . ?
Cu2 O6 C25 C26 161.8(4) . . . . ?
O7 C25 C26 C27 -21.6(9) . . . . ?
O6 C25 C26 C27 161.1(5) . . . . ?
O7 C25 C26 C31 157.7(6) . . . . ?
O6 C25 C26 C31 -19.6(8) . . . . ?
C31 C26 C27 C28 -0.5(9) . . . . ?
C25 C26 C27 C28 178.8(6) . . . . ?
C26 C27 C28 F3 -179.9(5) . . . . ?
C26 C27 C28 C29 -0.8(10) . . . . ?
F3 C28 C29 C30 179.6(5) . . . . ?
C27 C28 C29 C30 0.5(10) . . . . ?
C28 C29 C30 C31 1.2(10) . . . . ?
C29 C30 C31 C26 -2.5(10) . . . . ?
C27 C26 C31 C30 2.1(9) . . . . ?
C25 C26 C31 C30 -177.1(6) . . . . ?
Cu2 O8 C32 O9 -18.3(8) . . . . ?
Cu2 O8 C32 C33 161.3(4) . . . . ?
O9 C32 C33 C34 -22.4(9) . . . . ?
O8 C32 C33 C34 157.9(6) . . . . ?
O9 C32 C33 C38 154.8(6) . . . . ?
O8 C32 C33 C38 -24.8(8) . . . . ?
C38 C33 C34 C35 0.9(10) . . . . ?
C32 C33 C34 C35 178.2(6) . . . . ?
C33 C34 C35 F4 177.0(6) . . . . ?
C33 C34 C35 C36 -0.7(10) . . . . ?
F4 C35 C36 C37 -178.2(6) . . . . ?
C34 C35 C36 C37 -0.5(10) . . . . ?
C35 C36 C37 C38 1.4(10) . . . . ?
C34 C33 C38 C37 -0.1(10) . . . . ?
C32 C33 C38 C37 -177.4(6) . . . . ?
C36 C37 C38 C33 -1.1(10) . . . . ?
C43 N3 C39 C40 -0.6(8) . . . . ?
Cu2 N3 C39 C40 178.6(4) . . . . ?
N3 C39 C40 C41 -0.8(9) . . . . ?
C39 C40 C41 C42 1.4(9) . . . . ?
C40 C41 C42 C43 -0.8(9) . . . . ?
C39 N3 C43 C42 1.3(9) . . . . ?
Cu2 N3 C43 C42 -177.8(5) . . . . ?
C41 C42 C43 N3 -0.7(9) . . . . ?
C48 N4 C44 C45 2.1(8) . . . . ?
Cu2 N4 C44 C45 -174.9(4) . . . . ?
N4 C44 C45 C46 -1.1(9) . . . . ?
C44 C45 C46 C47 -0.7(9) . . . . ?
C45 C46 C47 C48 1.5(9) . . . . ?
C44 N4 C48 C47 -1.3(8) . . . . ?
Cu2 N4 C48 C47 175.7(4) . . . . ?
C46 C47 C48 N4 -0.5(9) . . . . ?
Cu3 O11 C49 O12 -11.8(8) . . . . ?
Cu3 O11 C49 C50 166.1(4) . . . . ?
O12 C49 C50 C55 -179.6(6) . . . . ?
O11 C49 C50 C55 2.3(9) . . . . ?
O12 C49 C50 C51 -1.7(9) . . . . ?
O11 C49 C50 C51 -179.8(6) . . . . ?
C55 C50 C51 C52 -1.4(10) . . . . ?
C49 C50 C51 C52 -179.3(6) . . . . ?
C50 C51 C52 F5 -178.8(6) . . . . ?
C50 C51 C52 C53 1.3(11) . . . . ?
F5 C52 C53 C54 179.3(7) . . . . ?
C51 C52 C53 C54 -0.8(12) . . . . ?
C52 C53 C54 C55 0.4(12) . . . . ?
C51 C50 C55 C54 1.1(11) . . . . ?
C49 C50 C55 C54 179.0(6) . . . . ?
C53 C54 C55 C50 -0.6(12) . . . . ?
Cu3 O13 C56 O14 -13.6(8) . . . . ?
Cu3 O13 C56 C57 166.7(4) . . . . ?
O14 C56 C57 C62 -179.8(6) . . . . ?
O13 C56 C57 C62 -0.1(9) . . . . ?
O14 C56 C57 C58 -0.2(9) . . . . ?
O13 C56 C57 C58 179.4(6) . . . . ?
C62 C57 C58 C59 -1.2(10) . . . . ?
C56 C57 C58 C59 179.2(6) . . . . ?
C57 C58 C59 F6 -179.5(6) . . . . ?
C57 C58 C59 C60 2.0(11) . . . . ?
F6 C59 C60 C61 -179.0(7) . . . . ?
C58 C59 C60 C61 -0.5(12) . . . . ?
C59 C60 C61 C62 -1.6(12) . . . . ?
C58 C57 C62 C61 -0.8(11) . . . . ?
C56 C57 C62 C61 178.7(7) . . . . ?
C60 C61 C62 C57 2.3(12) . . . . ?
C67 N5 C63 C64 -1.9(9) . . . . ?
Cu3 N5 C63 C64 177.5(4) . . . . ?
N5 C63 C64 C65 0.6(9) . . . . ?
C63 C64 C65 C66 0.6(9) . . . . ?
C64 C65 C66 C67 -0.5(9) . . . . ?
C63 N5 C67 C66 2.0(9) . . . . ?
Cu3 N5 C67 C66 -177.4(4) . . . . ?
C65 C66 C67 N5 -0.8(9) . . . . ?
C72 N6 C68 C69 1.9(8) . . . . ?
Cu3 N6 C68 C69 -176.6(4) . . . . ?
N6 C68 C69 C70 -1.2(9) . . . . ?
C68 C69 C70 C71 -0.8(9) . . . . ?
C69 C70 C71 C72 2.0(9) . . . . ?
C68 N6 C72 C71 -0.6(9) . . . . ?
Cu3 N6 C72 C71 178.0(5) . . . . ?
C70 C71 C72 N6 -1.4(9) . . . . ?
